data_7037681
loop_
_publ_author_name
'Singh, Vinay K.'
'Kadu, Rahul'
'Roy, Hetal'
'Raghavaiah, Pallepogu'
'Mobin, Shaikh M.'

_publ_section_title
;
 Phenolate based metallomacrocyclic xanthate complexes of Co(II)/Cu(II)
 and their exclusive deployment in [2&#x2009;:&#x2009;2] binuclear
 N,O-Schiff base macrocycle formation and in vitro anticancer studies.
;
_journal_issue 4
_journal_name_full 'Dalton transactions (Cambridge, England : 2003)'
_journal_page_first 1443
_journal_page_last 1454
_journal_paper_doi 10.1039/c5dt03407h
_journal_volume 45
_journal_year 2016
_chemical_formula_moiety '2(C68 H44 Cu2 N4 O6), 8(O), C Cl3'
_chemical_formula_sum 'C137 H88 Cl3 Cu4 N8 O20'
_chemical_formula_weight 2526.66
_chemical_name_systematic
;
 ? 
;
_space_group_crystal_system monoclinic
_space_group_IT_number 14
_space_group_name_Hall '-P 2ybc'
_space_group_name_H-M_alt 'P 1 21/c 1'
_symmetry_space_group_name_Hall '-P 2ybc'
_symmetry_space_group_name_H-M 'P 1 21/c 1'
_atom_sites_solution_hydrogens geom
_atom_sites_solution_primary direct
_atom_sites_solution_secondary difmap
_audit_creation_date 2015-11-03
_audit_creation_method
;
Olex2 1.2
(compiled 2015.09.30 svn.r3233 for OlexSys, GUI svn.r5103)
;
_audit_update_record
;
2015-11-03 deposited with the CCDC.
2015-12-01 downloaded from the CCDC.
;
_cell_angle_alpha 90.00
_cell_angle_beta 100.470(5)
_cell_angle_gamma 90.00
_cell_formula_units_Z 4
_cell_length_a 19.0398(9)
_cell_length_b 21.6349(7)
_cell_length_c 31.0856(15)
_cell_measurement_reflns_used 19072
_cell_measurement_temperature 298(2)
_cell_measurement_theta_max 72.0390
_cell_measurement_theta_min 3.8880
_cell_volume 12591.7(10)
_computing_cell_refinement
;
CrysAlisPro, Agilent Technologies,
Version 1.171.36.28 (release 01-02-2013 CrysAlis171 .NET)
(compiled Feb  1 2013,16:14:44)
;
_computing_data_collection
;
CrysAlisPro, Agilent Technologies,
Version 1.171.36.28 (release 01-02-2013 CrysAlis171 .NET)
(compiled Feb  1 2013,16:14:44)
;
_computing_data_reduction
;
CrysAlisPro, Agilent Technologies,
Version 1.171.36.28 (release 01-02-2013 CrysAlis171 .NET)
(compiled Feb  1 2013,16:14:44)
;
_computing_molecular_graphics 'Olex2 (Dolomanov et al., 2009)'
_computing_publication_material 'Olex2 (Dolomanov et al., 2009)'
_computing_structure_refinement 'XL (Sheldrick, 2008)'
_computing_structure_solution 'XS (Sheldrick, 2008)'
_diffrn_ambient_temperature 298.15
_diffrn_measured_fraction_theta_full 0.913
_diffrn_measured_fraction_theta_max 0.913
_diffrn_measurement_device_type 'Xcalibur, Eos, Gemini'
_diffrn_measurement_method '\w scans'
_diffrn_radiation_monochromator graphite
_diffrn_radiation_type MoK\a
_diffrn_radiation_wavelength 0.71073
_diffrn_reflns_av_R_equivalents 0.1895
_diffrn_reflns_av_unetI/netI 0.5255
_diffrn_reflns_limit_h_max 26
_diffrn_reflns_limit_h_min -28
_diffrn_reflns_limit_k_max 31
_diffrn_reflns_limit_k_min -29
_diffrn_reflns_limit_l_max 44
_diffrn_reflns_limit_l_min -46
_diffrn_reflns_number 160890
_diffrn_reflns_theta_full 32.84
_diffrn_reflns_theta_max 32.84
_diffrn_reflns_theta_min 3.29
_diffrn_source 'fine-focus sealed tube'
_exptl_absorpt_coefficient_mu 0.800
_exptl_absorpt_correction_T_max 0.9243
_exptl_absorpt_correction_T_min 0.8894
_exptl_absorpt_correction_type multi-scan
_exptl_absorpt_process_details
;
CrysAlisPro, Agilent Technologies,
Version 1.171.36.28 (release 01-02-2013 CrysAlis171 .NET)
(compiled Feb  1 2013,16:14:44)
Empirical absorption correction using spherical harmonics,
 implemented in SCALE3 ABSPACK scaling algorithm.
;
_exptl_crystal_colour 'dark blue''
_exptl_crystal_density_diffrn 1.333
_exptl_crystal_density_method 'not measured'
_exptl_crystal_description 'tiny plate'
_exptl_crystal_F_000 5172
_exptl_crystal_size_max 0.15
_exptl_crystal_size_mid 0.15
_exptl_crystal_size_min 0.1
_refine_diff_density_max 1.540
_refine_diff_density_min -0.549
_refine_diff_density_rms 0.141
_refine_ls_extinction_method none
_refine_ls_goodness_of_fit_ref 0.740
_refine_ls_hydrogen_treatment constr
_refine_ls_matrix_type full
_refine_ls_number_parameters 793
_refine_ls_number_reflns 42728
_refine_ls_number_restraints 2
_refine_ls_restrained_S_all 0.741
_refine_ls_R_factor_all 0.4173
_refine_ls_R_factor_gt 0.1272
_refine_ls_shift/su_max 0.067
_refine_ls_shift/su_mean 0.005
_refine_ls_structure_factor_coef Fsqd
_refine_ls_weighting_details 'calc w=1/[\s^2^(Fo^2^)+(0.1841P)^2^+0.0000P] where P=(Fo^2^+2Fc^2^)/3'
_refine_ls_weighting_scheme calc
_refine_ls_wR_factor_gt 0.3435
_refine_ls_wR_factor_ref 0.3977
_reflns_number_gt 6641
_reflns_number_total 42728
_reflns_threshold_expression >2sigma(I)
_cod_data_source_file c5dt03407h2.cif
_cod_data_source_block Compound8CHCl38H2O
_cod_depositor_comments 'Adding full bibliography for 7037677--7037681.cif.'
_cod_original_cell_volume 12591.7(9)
_cod_database_code 7037681
_olex2_refinement_description
;
1. Fixed Uiso
 At 1.2 times of:
  All C(H) groups
2. Restrained distances
 C137-Cl3 = Cl2-Cl1
 1.7 with sigma of 0.02
3. Others
 Fixed Sof: O20A(0.5) O20(0.5)
4.a Aromatic/amide H refined with riding coordinates:
 C2(H2), C3(H3), C5(H5), C6(H6), C7(H7), C8(H8), C11(H11), C13(H13), C14(H14),
 C16(H16), C17(H17), C19(H19), C20(H20), C22(H22), C23(H23), C24(H24), C27(H27),
  C28(H28), C29(H29), C30(H30), C32(H32), C33(H33), C36(H36), C37(H37),
 C39(H39), C40(H40), C41(H41), C42(H42), C45(H45), C47(H47), C48(H48), C50(H50),
  C51(H51), C53(H53), C54(H54), C56(H56), C57(H57), C58(H58), C61(H61),
 C62(H62), C63(H63), C64(H64), C66(H66), C67(H67), C70(H70), C71(H71), C73(H73),
  C74(H74), C75(H75), C76(H76), C79(H79), C81(H81), C82(H82), C84(H84),
 C85(H85), C87(H87), C88(H88), C90(H90), C91(H91), C92(H92), C95(H95), C96(H96),
  C97(H97), C98(H98), C100(H100), C101(H101), C104(H104), C105(H105),
 C107(H107), C108(H108), C109(H109), C110(H110), C113(H113), C115(H115),
 C116(H116), C118(H118), C119(H119), C121(H121), C122(H122), C124(H124),
 C125(H125), C126(H126), C129(H129), C130(H130), C131(H131), C132(H132),
 C134(H134), C135(H135)
;
_olex2_submission_special_instructions 'No special instructions were received'

loop_
_space_group_symop_id
_space_group_symop_operation_xyz
1 'x, y, z'
2 '-x, y+1/2, -z+1/2'
3 '-x, -y, -z'
4 'x, -y-1/2, z-1/2'

loop_
_atom_site_label
_atom_site_type_symbol
_atom_site_fract_x
_atom_site_fract_y
_atom_site_fract_z
_atom_site_U_iso_or_equiv
_atom_site_adp_type
_atom_site_occupancy
_atom_site_calc_flag
_atom_site_refinement_flags_posn
Cu1 Cu 0.30629(5) 0.94316(4) 0.41575(4) 0.0695(3) Uani 1 d .
Cu4 Cu 0.78353(6) 0.94172(4) 0.32324(4) 0.0759(4) Uani 1 d .
Cu2 Cu 0.03309(6) 1.43834(5) 0.33537(4) 0.0825(4) Uani 1 d .
Cu3 Cu 0.54295(6) 0.44823(4) 0.39688(4) 0.0840(4) Uani 1 d .
O8 O 0.5719(3) 0.3646(2) 0.4029(2) 0.102(2) Uani 1 d .
O11 O 0.6335(4) 0.6662(3) 0.2594(2) 0.101(2) Uiso 1 d .
O9 O 0.7533(3) 1.0231(2) 0.3302(2) 0.097(2) Uani 1 d .
O10 O 0.8646(4) 0.9734(2) 0.3030(2) 0.098(2) Uani 1 d .
O12 O 0.7209(3) 0.7168(3) 0.46355(17) 0.0804(17) Uiso 1 d .
O7 O 0.4468(3) 0.4205(2) 0.3918(2) 0.101(2) Uani 1 d .
O3 O -0.0569(3) 1.4788(3) 0.3238(2) 0.0874(18) Uani 1 d .
O6 O 0.1462(3) 1.2030(3) 0.47453(18) 0.0830(17) Uiso 1 d .
O2 O 0.4004(3) 0.9166(2) 0.4116(2) 0.0797(17) Uani 1 d .
O1 O 0.2817(3) 0.8582(2) 0.4196(2) 0.0902(19) Uani 1 d .
O5 O 0.1503(3) 1.1599(3) 0.2745(2) 0.0953(19) Uiso 1 d .
N12 N 0.1206(4) 1.4048(3) 0.3198(2) 0.074(2) Uani 1 d .
N1 N 0.6289(4) 0.4712(3) 0.3738(2) 0.073(2) Uani 1 d .
N2 N 0.6863(3) 0.9101(3) 0.3114(2) 0.0679(19) Uani 1 d .
N3 N 0.8352(3) 0.8683(3) 0.3491(2) 0.0659(18) Uani 1 d .
N4 N 0.5205(4) 0.5291(3) 0.4200(2) 0.074(2) Uani 1 d .
N5 N -0.0102(4) 1.3642(3) 0.3531(2) 0.076(2) Uani 1 d .
N6 N 0.3386(3) 1.0245(2) 0.4375(2) 0.0575(17) Uani 1 d .
N7 N 0.2066(3) 0.9638(3) 0.3902(2) 0.0696(19) Uani 1 d .
O4 O 0.0741(4) 1.5163(3) 0.3489(2) 0.103(2) Uani 1 d .
C1 C 0.6355(6) 0.3452(4) 0.4107(3) 0.086(3) Uiso 1 d .
C2 C 0.6469(7) 0.2802(6) 0.4192(4) 0.134(4) Uiso 1 d .
H2 H 0.6084 0.2530 0.4156 0.161 Uiso 1 calc R
C3 C 0.7166(7) 0.2582(6) 0.4331(4) 0.125(4) Uiso 1 d .
H3 H 0.7238 0.2192 0.4456 0.150 Uiso 1 calc R
C4 C 0.7740(6) 0.2939(5) 0.4284(3) 0.102(3) Uiso 1 d .
C5 C 0.8499(7) 0.2679(6) 0.4425(3) 0.119(4) Uiso 1 d .
H5 H 0.8572 0.2260 0.4485 0.143 Uiso 1 calc R
C6 C 0.9005(8) 0.3036(6) 0.4458(4) 0.129(4) Uiso 1 d .
H6 H 0.9458 0.2877 0.4561 0.155 Uiso 1 calc R
C7 C 0.8954(7) 0.3629(6) 0.4359(4) 0.133(4) Uiso 1 d .
H7 H 0.9361 0.3871 0.4378 0.160 Uiso 1 calc R
C8 C 0.8274(6) 0.3886(5) 0.4225(3) 0.099(3) Uiso 1 d .
H8 H 0.8235 0.4302 0.4150 0.119 Uiso 1 calc R
C9 C 0.7692(5) 0.3556(4) 0.4204(3) 0.081(3) Uiso 1 d .
C10 C 0.6952(5) 0.3806(4) 0.4067(3) 0.087(3) Uiso 1 d .
C11 C 0.6858(6) 0.4389(4) 0.3833(3) 0.089(3) Uiso 1 d .
H11 H 0.7261 0.4547 0.3740 0.107 Uiso 1 calc R
C12 C 0.6300(5) 0.5198(4) 0.3466(3) 0.069(2) Uiso 1 d .
C13 C 0.5732(5) 0.5322(4) 0.3125(3) 0.074(2) Uiso 1 d .
H13 H 0.5327 0.5073 0.3089 0.089 Uiso 1 calc R
C14 C 0.5756(5) 0.5783(4) 0.2852(3) 0.073(2) Uiso 1 d .
H14 H 0.5378 0.5835 0.2618 0.087 Uiso 1 calc R
C15 C 0.6320(5) 0.6195(4) 0.2898(3) 0.082(3) Uiso 1 d .
C16 C 0.6876(5) 0.6117(4) 0.3240(3) 0.081(3) Uiso 1 d .
H16 H 0.7255 0.6394 0.3274 0.097 Uiso 1 calc R
C17 C 0.6891(5) 0.5644(4) 0.3533(3) 0.082(3) Uiso 1 d .
H17 H 0.7266 0.5607 0.3770 0.098 Uiso 1 calc R
C18 C 0.6478(5) 0.7270(4) 0.2744(3) 0.075(2) Uiso 1 d .
C19 C 0.6949(5) 0.7616(4) 0.2576(3) 0.080(3) Uiso 1 d .
H19 H 0.7192 0.7440 0.2373 0.096 Uiso 1 calc R
C20 C 0.7076(5) 0.8195(4) 0.2690(3) 0.076(3) Uiso 1 d .
H20 H 0.7408 0.8420 0.2569 0.092 Uiso 1 calc R
C21 C 0.6724(5) 0.8473(4) 0.2986(3) 0.071(2) Uiso 1 d .
C22 C 0.6247(4) 0.8122(4) 0.3162(3) 0.068(2) Uiso 1 d .
H22 H 0.5995 0.8298 0.3361 0.082 Uiso 1 calc R
C23 C 0.6138(5) 0.7500(4) 0.3045(3) 0.089(3) Uiso 1 d .
H23 H 0.5835 0.7254 0.3174 0.107 Uiso 1 calc R
C24 C 0.6317(5) 0.9445(4) 0.3146(2) 0.070(2) Uiso 1 d .
H24 H 0.5879 0.9243 0.3101 0.084 Uiso 1 calc R
C25 C 0.6292(5) 1.0068(4) 0.3237(3) 0.070(2) Uiso 1 d .
C26 C 0.5568(5) 1.0358(4) 0.3278(3) 0.078(3) Uiso 1 d .
C27 C 0.4927(6) 1.0023(5) 0.3197(3) 0.095(3) Uiso 1 d .
H27 H 0.4920 0.9613 0.3106 0.114 Uiso 1 calc R
C28 C 0.4289(7) 1.0322(5) 0.3255(3) 0.111(3) Uiso 1 d .
H28 H 0.3860 1.0106 0.3215 0.133 Uiso 1 calc R
C29 C 0.4314(6) 1.0906(5) 0.3367(3) 0.103(3) Uiso 1 d .
H29 H 0.3888 1.1085 0.3410 0.123 Uiso 1 calc R
C30 C 0.4874(6) 1.1262(5) 0.3423(3) 0.103(3) Uiso 1 d .
H30 H 0.4841 1.1678 0.3491 0.123 Uiso 1 calc R
C31 C 0.5558(6) 1.0987(4) 0.3376(3) 0.084(3) Uiso 1 d .
C32 C 0.6171(7) 1.1336(5) 0.3450(3) 0.114(4) Uiso 1 d .
H32 H 0.6148 1.1750 0.3528 0.136 Uiso 1 calc R
C33 C 0.6807(6) 1.1084(5) 0.3410(3) 0.106(3) Uiso 1 d .
H33 H 0.7201 1.1343 0.3430 0.127 Uiso 1 calc R
C34 C 0.6902(5) 1.0429(4) 0.3337(3) 0.072(2) Uiso 1 d .
C35 C 0.9255(5) 0.9440(4) 0.3032(3) 0.074(2) Uiso 1 d .
C36 C 0.9768(6) 0.9798(4) 0.2827(3) 0.092(3) Uiso 1 d .
H36 H 0.9648 1.0183 0.2703 0.111 Uiso 1 calc R
C37 C 1.0415(5) 0.9549(4) 0.2828(3) 0.089(3) Uiso 1 d .
H37 H 1.0746 0.9786 0.2715 0.107 Uiso 1 calc R
C38 C 1.0620(5) 0.8979(4) 0.2981(3) 0.070(2) Uiso 1 d .
C39 C 1.1280(5) 0.8715(4) 0.2958(3) 0.088(3) Uiso 1 d .
H39 H 1.1598 0.8952 0.2834 0.106 Uiso 1 calc R
C40 C 1.1489(6) 0.8162(5) 0.3095(3) 0.110(3) Uiso 1 d .
H40 H 1.1945 0.8021 0.3079 0.132 Uiso 1 calc R
C41 C 1.1011(6) 0.7788(5) 0.3268(3) 0.098(3) Uiso 1 d .
H41 H 1.1134 0.7384 0.3352 0.117 Uiso 1 calc R
C42 C 1.0331(5) 0.8032(4) 0.3315(3) 0.087(3) Uiso 1 d .
H42 H 1.0016 0.7794 0.3442 0.105 Uiso 1 calc R
C43 C 1.0145(5) 0.8617(4) 0.3170(3) 0.075(2) Uiso 1 d .
C44 C 0.9445(4) 0.8862(4) 0.3209(2) 0.062(2) Uiso 1 d .
C45 C 0.9011(5) 0.8539(4) 0.3440(3) 0.069(2) Uiso 1 d .
H45 H 0.9201 0.8177 0.3576 0.082 Uiso 1 calc R
C46 C 0.8012(4) 0.8283(3) 0.3761(2) 0.060(2) Uiso 1 d .
C47 C 0.8082(4) 0.7642(4) 0.3733(3) 0.072(2) Uiso 1 d .
H47 H 0.8324 0.7469 0.3528 0.086 Uiso 1 calc R
C48 C 0.7785(4) 0.7265(4) 0.4018(2) 0.066(2) Uiso 1 d .
H48 H 0.7821 0.6837 0.4003 0.080 Uiso 1 calc R
C49 C 0.7446(4) 0.7531(4) 0.4312(3) 0.064(2) Uiso 1 d .
C50 C 0.7368(4) 0.8168(4) 0.4347(3) 0.069(2) Uiso 1 d .
H50 H 0.7128 0.8338 0.4554 0.082 Uiso 1 calc R
C51 C 0.7659(4) 0.8532(4) 0.4066(2) 0.065(2) Uiso 1 d .
H51 H 0.7617 0.8960 0.4082 0.078 Uiso 1 calc R
C52 C 0.6702(5) 0.6697(4) 0.4478(3) 0.074(2) Uiso 1 d .
C53 C 0.6844(5) 0.6124(4) 0.4672(3) 0.085(3) Uiso 1 d .
H53 H 0.7256 0.6056 0.4877 0.102 Uiso 1 calc R
C54 C 0.6354(5) 0.5655(4) 0.4551(3) 0.089(3) Uiso 1 d .
H54 H 0.6459 0.5257 0.4657 0.106 Uiso 1 calc R
C55 C 0.5710(5) 0.5770(4) 0.4275(3) 0.069(2) Uiso 1 d .
C56 C 0.5612(5) 0.6336(4) 0.4092(3) 0.071(2) Uiso 1 d .
H56 H 0.5195 0.6411 0.3892 0.086 Uiso 1 calc R
C57 C 0.6110(5) 0.6818(4) 0.4191(3) 0.071(2) Uiso 1 d .
H57 H 0.6028 0.7206 0.4062 0.086 Uiso 1 calc R
C58 C 0.4588(5) 0.5438(4) 0.4294(3) 0.069(2) Uiso 1 d .
H58 H 0.4545 0.5839 0.4395 0.082 Uiso 1 calc R
C59 C 0.3958(5) 0.5048(4) 0.4259(3) 0.069(2) Uiso 1 d .
C60 C 0.3339(5) 0.5267(4) 0.4422(3) 0.068(2) Uiso 1 d .
C61 C 0.3351(5) 0.5839(4) 0.4628(3) 0.086(3) Uiso 1 d .
H61 H 0.3764 0.6078 0.4662 0.103 Uiso 1 calc R
C62 C 0.2742(6) 0.6068(5) 0.4788(3) 0.098(3) Uiso 1 d .
H62 H 0.2747 0.6456 0.4917 0.118 Uiso 1 calc R
C63 C 0.2131(6) 0.5683(5) 0.4744(3) 0.113(4) Uiso 1 d .
H63 H 0.1729 0.5809 0.4851 0.136 Uiso 1 calc R
C64 C 0.2141(6) 0.5095(5) 0.4532(3) 0.105(3) Uiso 1 d .
H64 H 0.1740 0.4842 0.4500 0.126 Uiso 1 calc R
C65 C 0.2752(5) 0.4892(4) 0.4370(3) 0.071(2) Uiso 1 d .
C66 C 0.2742(5) 0.4328(4) 0.4191(3) 0.078(3) Uiso 1 d .
H66 H 0.2338 0.4083 0.4179 0.093 Uiso 1 calc R
C67 C 0.3307(5) 0.4102(4) 0.4026(3) 0.082(3) Uiso 1 d .
H67 H 0.3280 0.3723 0.3883 0.098 Uiso 1 calc R
C68 C 0.3947(5) 0.4470(4) 0.4080(3) 0.069(2) Uiso 1 d .
C69 C -0.1170(6) 1.4496(4) 0.3133(3) 0.087(3) Uiso 1 d .
C70 C -0.1792(5) 1.4905(4) 0.2944(3) 0.083(3) Uiso 1 d .
H70 H -0.1727 1.5327 0.2908 0.099 Uiso 1 calc R
C71 C -0.2443(5) 1.4645(4) 0.2826(3) 0.085(3) Uiso 1 d .
H71 H -0.2821 1.4908 0.2720 0.102 Uiso 1 calc R
C72 C -0.2594(6) 1.4033(5) 0.2848(3) 0.096(3) Uiso 1 d .
C73 C -0.3260(7) 1.3776(6) 0.2730(4) 0.127(4) Uiso 1 d .
H73 H -0.3647 1.4042 0.2659 0.153 Uiso 1 calc R
C74 C -0.3389(10) 1.3163(8) 0.2710(5) 0.180(6) Uiso 1 d .
H74 H -0.3844 1.3017 0.2595 0.216 Uiso 1 calc R
C75 C -0.2813(9) 1.2731(7) 0.2867(5) 0.172(6) Uiso 1 d .
H75 H -0.2895 1.2307 0.2863 0.207 Uiso 1 calc R
C76 C -0.2131(7) 1.2972(6) 0.3026(4) 0.127(4) Uiso 1 d .
H76 H -0.1763 1.2707 0.3146 0.153 Uiso 1 calc R
C77 C -0.1999(6) 1.3606(5) 0.3005(3) 0.095(3) Uiso 1 d .
C78 C -0.1296(5) 1.3876(4) 0.3175(3) 0.082(3) Uiso 1 d .
C79 C -0.0774(5) 1.3486(4) 0.3410(3) 0.076(3) Uiso 1 d .
H79 H -0.0913 1.3094 0.3485 0.091 Uiso 1 calc R
C80 C 0.0348(5) 1.3211(4) 0.3821(3) 0.070(2) Uiso 1 d .
C81 C 0.0777(5) 1.3426(4) 0.4175(3) 0.072(2) Uiso 1 d .
H81 H 0.0814 1.3852 0.4214 0.086 Uiso 1 calc R
C82 C 0.1177(4) 1.3041(4) 0.4493(3) 0.067(2) Uiso 1 d .
H82 H 0.1469 1.3202 0.4739 0.080 Uiso 1 calc R
C83 C 0.1115(4) 1.2408(4) 0.4420(3) 0.065(2) Uiso 1 d .
C84 C 0.0699(4) 1.2168(4) 0.4068(2) 0.070(2) Uiso 1 d .
H84 H 0.0667 1.1743 0.4025 0.084 Uiso 1 calc R
C85 C 0.0303(5) 1.2587(4) 0.3756(3) 0.073(2) Uiso 1 d .
H85 H 0.0013 1.2432 0.3507 0.088 Uiso 1 calc R
C86 C 0.1935(5) 1.1575(4) 0.4622(3) 0.067(2) Uiso 1 d .
C87 C 0.1872(5) 1.0992(4) 0.4764(2) 0.068(2) Uiso 1 d .
H87 H 0.1510 1.0887 0.4915 0.081 Uiso 1 calc R
C88 C 0.2359(4) 1.0553(4) 0.4680(2) 0.061(2) Uiso 1 d .
H88 H 0.2322 1.0150 0.4777 0.074 Uiso 1 calc R
C89 C 0.2897(4) 1.0697(3) 0.4456(2) 0.0504(19) Uiso 1 d .
C90 C 0.2900(5) 1.1291(4) 0.4314(3) 0.071(2) Uiso 1 d .
H90 H 0.3245 1.1396 0.4150 0.086 Uiso 1 calc R
C91 C 0.2436(5) 1.1757(4) 0.4390(3) 0.074(2) Uiso 1 d .
H91 H 0.2466 1.2160 0.4291 0.089 Uiso 1 calc R
C92 C 0.4050(4) 1.0403(3) 0.4458(2) 0.060(2) Uiso 1 d .
H92 H 0.4143 1.0793 0.4582 0.072 Uiso 1 calc R
C93 C 0.4670(4) 1.0061(3) 0.4384(2) 0.060(2) Uiso 1 d .
C94 C 0.5367(5) 1.0354(4) 0.4497(3) 0.068(2) Uiso 1 d .
C95 C 0.5498(5) 1.0939(4) 0.4676(3) 0.083(3) Uiso 1 d .
H95 H 0.5113 1.1168 0.4734 0.100 Uiso 1 calc R
C96 C 0.6169(6) 1.1197(5) 0.4773(3) 0.100(3) Uiso 1 d .
H96 H 0.6251 1.1583 0.4905 0.121 Uiso 1 calc R
C97 C 0.6719(6) 1.0838(4) 0.4658(3) 0.091(3) Uiso 1 d .
H97 H 0.7177 1.1005 0.4715 0.109 Uiso 1 calc R
C98 C 0.6648(5) 1.0288(4) 0.4476(3) 0.086(3) Uiso 1 d .
H98 H 0.7037 1.0088 0.4397 0.103 Uiso 1 calc R
C99 C 0.5969(5) 1.0009(4) 0.4404(3) 0.069(2) Uiso 1 d .
C100 C 0.5877(6) 0.9433(4) 0.4248(3) 0.091(3) Uiso 1 d .
H100 H 0.6277 0.9213 0.4203 0.109 Uiso 1 calc R
C101 C 0.5200(5) 0.9139(4) 0.4149(3) 0.082(3) Uiso 1 d .
H101 H 0.5165 0.8738 0.4041 0.099 Uiso 1 calc R
C102 C 0.4568(5) 0.9461(4) 0.4215(3) 0.066(2) Uiso 1 d .
C103 C 0.2214(6) 0.8392(4) 0.4275(3) 0.086(3) Uiso 1 d .
C104 C 0.2167(6) 0.7734(4) 0.4389(3) 0.094(3) Uiso 1 d .
H104 H 0.2568 0.7483 0.4409 0.113 Uiso 1 calc R
C105 C 0.1558(6) 0.7495(5) 0.4464(3) 0.108(3) Uiso 1 d .
H105 H 0.1541 0.7073 0.4516 0.130 Uiso 1 calc R
C106 C 0.0936(6) 0.7848(4) 0.4469(3) 0.087(3) Uiso 1 d .
C107 C 0.0271(7) 0.7588(6) 0.4556(3) 0.119(4) Uiso 1 d .
H107 H 0.0246 0.7165 0.4605 0.143 Uiso 1 calc R
C108 C -0.0302(7) 0.7935(5) 0.4568(3) 0.117(4) Uiso 1 d .
H108 H -0.0720 0.7761 0.4629 0.141 Uiso 1 calc R
C109 C -0.0260(7) 0.8553(6) 0.4487(3) 0.123(4) Uiso 1 d .
H109 H -0.0657 0.8794 0.4507 0.148 Uiso 1 calc R
C110 C 0.0330(6) 0.8850(5) 0.4379(3) 0.099(3) Uiso 1 d .
H110 H 0.0321 0.9272 0.4321 0.119 Uiso 1 calc R
C111 C 0.0940(5) 0.8496(4) 0.4359(3) 0.078(3) Uiso 1 d .
C112 C 0.1589(5) 0.8750(4) 0.4232(3) 0.070(2) Uiso 1 d .
C113 C 0.1536(5) 0.9308(4) 0.4002(3) 0.073(2) Uiso 1 d .
H113 H 0.1078 0.9462 0.3909 0.088 Uiso 1 calc R
C114 C 0.1926(4) 1.0158(3) 0.3615(2) 0.058(2) Uiso 1 d .
C115 C 0.2360(5) 1.0272(3) 0.3331(2) 0.064(2) Uiso 1 d .
H115 H 0.2753 1.0018 0.3328 0.077 Uiso 1 calc R
C116 C 0.2234(5) 1.0762(4) 0.3041(3) 0.081(3) Uiso 1 d .
H116 H 0.2536 1.0839 0.2843 0.098 Uiso 1 calc R
C117 C 0.1649(5) 1.1134(4) 0.3054(3) 0.080(3) Uiso 1 d .
C118 C 0.1196(5) 1.1014(4) 0.3338(3) 0.074(2) Uiso 1 d .
H118 H 0.0785 1.1250 0.3326 0.088 Uiso 1 calc R
C119 C 0.1343(5) 1.0549(4) 0.3639(3) 0.072(2) Uiso 1 d .
H119 H 0.1067 1.0494 0.3854 0.086 Uiso 1 calc R
C120 C 0.1425(5) 1.2181(4) 0.2903(3) 0.072(2) Uiso 1 d .
C121 C 0.1894(4) 1.2435(3) 0.3222(2) 0.064(2) Uiso 1 d .
H121 H 0.2271 1.2200 0.3371 0.077 Uiso 1 calc R
C122 C 0.1825(5) 1.3034(4) 0.3331(3) 0.072(2) Uiso 1 d .
H122 H 0.2142 1.3208 0.3562 0.087 Uiso 1 calc R
C123 C 0.1270(4) 1.3396(4) 0.3093(3) 0.064(2) Uiso 1 d .
C124 C 0.0784(5) 1.3135(4) 0.2791(3) 0.084(3) Uiso 1 d .
H124 H 0.0395 1.3370 0.2657 0.101 Uiso 1 calc R
C125 C 0.0832(5) 1.2524(4) 0.2665(3) 0.081(3) Uiso 1 d .
H125 H 0.0502 1.2347 0.2441 0.098 Uiso 1 calc R
C126 C 0.1761(5) 1.4407(4) 0.3173(3) 0.072(2) Uiso 1 d .
H126 H 0.2139 1.4212 0.3076 0.087 Uiso 1 calc R
C127 C 0.1859(5) 1.5024(4) 0.3269(3) 0.080(3) Uiso 1 d .
C128 C 0.2535(5) 1.5303(4) 0.3191(3) 0.077(3) Uiso 1 d .
C129 C 0.3018(6) 1.5003(5) 0.2998(3) 0.107(3) Uiso 1 d .
H129 H 0.2939 1.4597 0.2903 0.129 Uiso 1 calc R
C130 C 0.3649(8) 1.5322(6) 0.2941(4) 0.145(5) Uiso 1 d .
H130 H 0.3990 1.5118 0.2814 0.174 Uiso 1 calc R
C131 C 0.3766(8) 1.5931(6) 0.3073(4) 0.141(4) Uiso 1 d .
H131 H 0.4164 1.6138 0.3012 0.169 Uiso 1 calc R
C132 C 0.3312(7) 1.6231(6) 0.3288(4) 0.124(4) Uiso 1 d .
H132 H 0.3397 1.6635 0.3387 0.149 Uiso 1 calc R
C133 C 0.2694(7) 1.5898(5) 0.3358(4) 0.115(4) Uiso 1 d .
C134 C 0.2156(8) 1.6260(6) 0.3542(4) 0.145(5) Uiso 1 d .
H134 H 0.2237 1.6671 0.3625 0.175 Uiso 1 calc R
C135 C 0.1537(7) 1.5966(5) 0.3584(4) 0.118(4) Uiso 1 d .
H135 H 0.1213 1.6184 0.3716 0.142 Uiso 1 calc R
C136 C 0.1357(6) 1.5377(5) 0.3448(3) 0.087(3) Uiso 1 d .
O13 O 0.4492(6) 1.7725(5) 0.3471(4) 0.205(4) Uiso 1 d .
Cl2 Cl -0.1201(6) 0.5690(5) 0.4193(3) 0.394(5) Uiso 1 d D
Cl1 Cl -0.0162(11) 0.5605(11) 0.4320(10) 0.818(17) Uiso 1 d D
Cl3 Cl -0.0611(11) 0.6288(9) 0.3484(7) 0.689(12) Uiso 1 d D
C137 C -0.0232(14) 0.6479(12) 0.3992(8) 0.303(12) Uiso 1 d D
O18 O 0.5282(8) 0.2792(6) 0.5095(4) 0.253(6) Uiso 1 d .
O20A O 0.4239(11) 0.2531(9) 0.4400(7) 0.178(7) Uiso 0.50 d .
O19 O 0.4711(10) 0.3805(8) 0.2854(6) 0.332(8) Uiso 1 d .
O14 O 0.3868(15) 1.7702(12) 0.3887(10) 0.483(15) Uiso 1 d .
O15 O -0.1199(14) 1.1441(11) 0.3080(9) 0.472(14) Uiso 1 d .
O20 O 0.3968(11) 0.2546(9) 0.3958(7) 0.170(7) Uiso 0.50 d .
O16 O -0.1390(7) 1.0284(5) 0.4456(4) 0.213(5) Uiso 1 d .
O17 O -0.0127(8) 1.0638(6) 0.4341(5) 0.273(6) Uiso 1 d .

loop_
_atom_site_aniso_label
_atom_site_aniso_U_11
_atom_site_aniso_U_22
_atom_site_aniso_U_33
_atom_site_aniso_U_23
_atom_site_aniso_U_13
_atom_site_aniso_U_12
Cu1 0.0456(6) 0.0547(6) 0.1086(8) -0.0019(6) 0.0152(6) 0.0056(5)
Cu4 0.0588(7) 0.0552(6) 0.1182(9) 0.0117(6) 0.0278(6) -0.0021(5)
Cu2 0.0630(7) 0.0634(7) 0.1281(10) 0.0117(6) 0.0360(7) 0.0131(6)
Cu3 0.0492(6) 0.0555(6) 0.1522(11) -0.0109(6) 0.0314(7) -0.0036(5)
O8 0.045(4) 0.067(4) 0.193(7) -0.002(4) 0.020(4) -0.003(3)
O9 0.075(5) 0.054(4) 0.162(6) -0.006(4) 0.025(4) -0.001(3)
O10 0.089(5) 0.055(4) 0.156(6) 0.029(4) 0.042(4) -0.004(3)
O7 0.075(4) 0.058(4) 0.181(6) -0.021(4) 0.050(5) -0.009(3)
O3 0.063(4) 0.073(4) 0.131(5) 0.008(3) 0.030(4) 0.019(3)
O2 0.041(3) 0.053(3) 0.144(5) -0.011(3) 0.014(4) 0.007(3)
O1 0.059(4) 0.048(3) 0.168(6) 0.008(3) 0.032(4) 0.006(3)
N12 0.055(4) 0.051(4) 0.115(6) 0.016(4) 0.017(4) 0.006(3)
N1 0.056(5) 0.068(4) 0.095(5) -0.004(4) 0.012(4) 0.017(4)
N2 0.052(4) 0.051(4) 0.104(5) 0.006(3) 0.025(4) 0.001(3)
N3 0.051(4) 0.044(4) 0.108(5) 0.007(3) 0.031(4) 0.001(3)
N4 0.048(4) 0.054(4) 0.126(6) -0.001(4) 0.030(4) -0.017(3)
N5 0.060(5) 0.063(4) 0.110(6) 0.023(4) 0.029(4) 0.003(4)
N6 0.037(4) 0.048(4) 0.085(5) -0.001(3) 0.005(4) 0.004(3)
N7 0.043(4) 0.060(4) 0.109(5) -0.009(4) 0.024(4) -0.002(3)
O4 0.092(5) 0.065(4) 0.166(6) 0.006(4) 0.059(5) 0.010(4)

loop_
_atom_type_symbol
_atom_type_description
_atom_type_scat_dispersion_real
_atom_type_scat_dispersion_imag
_atom_type_scat_source
C C 0.0033 0.0016 'International Tables Vol C Tables 4.2.6.8 and 6.1.1.4'
H H 0.0000 0.0000 'International Tables Vol C Tables 4.2.6.8 and 6.1.1.4'
Cl Cl 0.1484 0.1585 'International Tables Vol C Tables 4.2.6.8 and 6.1.1.4'
Cu Cu 0.3201 1.2651 'International Tables Vol C Tables 4.2.6.8 and 6.1.1.4'
N N 0.0061 0.0033 'International Tables Vol C Tables 4.2.6.8 and 6.1.1.4'
O O 0.0106 0.0060 'International Tables Vol C Tables 4.2.6.8 and 6.1.1.4'

loop_
_geom_angle_atom_site_label_1
_geom_angle_atom_site_label_2
_geom_angle_atom_site_label_3
_geom_angle
O2 Cu1 N6 93.1(2)
O2 Cu1 N7 152.7(3)
O1 Cu1 O2 87.6(2)
O1 Cu1 N6 156.4(3)
O1 Cu1 N7 90.9(3)
N6 Cu1 N7 98.9(2)
O9 Cu4 O10 89.1(3)
O9 Cu4 N2 92.9(3)
O9 Cu4 N3 148.6(3)
O10 Cu4 N2 150.2(3)
O10 Cu4 N3 92.9(3)
N2 Cu4 N3 100.5(3)
O3 Cu2 N12 154.7(3)
O3 Cu2 N5 91.1(3)
N5 Cu2 N12 100.9(3)
O4 Cu2 O3 87.3(3)
O4 Cu2 N12 92.9(3)
O4 Cu2 N5 150.0(3)
O8 Cu3 O7 88.0(2)
O8 Cu3 N1 91.8(3)
O8 Cu3 N4 153.3(3)
O7 Cu3 N1 154.2(3)
O7 Cu3 N4 92.4(3)
N1 Cu3 N4 99.1(3)
C1 O8 Cu3 126.1(6)
C15 O11 C18 118.8(7)
C34 O9 Cu4 128.8(6)
C35 O10 Cu4 126.2(5)
C49 O12 C52 115.8(6)
C68 O7 Cu3 127.5(5)
C69 O3 Cu2 123.2(6)
C83 O6 C86 117.0(6)
C102 O2 Cu1 127.7(5)
C103 O1 Cu1 124.0(6)
C120 O5 C117 116.2(7)
C123 N12 Cu2 121.7(5)
C126 N12 Cu2 121.4(6)
C126 N12 C123 116.9(7)
C11 N1 Cu3 120.4(7)
C11 N1 C12 117.4(8)
C12 N1 Cu3 122.2(6)
C21 N2 Cu4 120.7(5)
C24 N2 Cu4 122.1(6)
C24 N2 C21 117.2(7)
C45 N3 Cu4 123.8(6)
C45 N3 C46 117.5(6)
C46 N3 Cu4 118.7(5)
C55 N4 Cu3 122.0(5)
C58 N4 Cu3 124.4(6)
C58 N4 C55 113.6(7)
C79 N5 Cu2 125.3(6)
C79 N5 C80 116.4(7)
C80 N5 Cu2 118.3(5)
C89 N6 Cu1 120.9(5)
C92 N6 Cu1 123.1(5)
C92 N6 C89 115.9(6)
C113 N7 Cu1 120.3(6)
C113 N7 C114 120.5(7)
C114 N7 Cu1 119.2(5)
C136 O4 Cu2 130.6(6)
O8 C1 C2 117.9(10)
O8 C1 C10 124.8(9)
C10 C1 C2 116.9(11)
C1 C2 H2 120.3
C3 C2 C1 119.4(12)
C3 C2 H2 120.3
C2 C3 H3 119.8
C4 C3 C2 120.4(12)
C4 C3 H3 119.8
C3 C4 C5 119.3(11)
C9 C4 C3 123.1(12)
C9 C4 C5 116.2(11)
C4 C5 H5 120.8
C6 C5 C4 118.4(13)
C6 C5 H5 120.8
C5 C6 H6 117.6
C5 C6 C7 124.9(15)
C7 C6 H6 117.6
C6 C7 H7 120.7
C6 C7 C8 118.7(13)
C8 C7 H7 120.6
C7 C8 H8 119.1
C9 C8 C7 121.8(11)
C9 C8 H8 119.1
C4 C9 C10 115.8(10)
C8 C9 C4 119.9(11)
C8 C9 C10 124.2(9)
C1 C10 C9 121.2(9)
C1 C10 C11 119.6(9)
C11 C10 C9 118.7(9)
N1 C11 C10 127.7(10)
N1 C11 H11 116.1
C10 C11 H11 116.1
N1 C12 C13 121.8(8)
N1 C12 C17 121.4(8)
C13 C12 C17 116.7(8)
C12 C13 H13 119.2
C14 C13 C12 121.6(9)
C14 C13 H13 119.2
C13 C14 H14 118.7
C13 C14 C15 122.6(9)
C15 C14 H14 118.7
C14 C15 O11 120.6(8)
C16 C15 O11 120.8(9)
C16 C15 C14 118.6(9)
C15 C16 H16 119.0
C17 C16 C15 122.1(9)
C17 C16 H16 118.9
C12 C17 H17 120.9
C16 C17 C12 118.3(9)
C16 C17 H17 120.9
C19 C18 O11 119.7(9)
C23 C18 O11 119.7(9)
C23 C18 C19 120.6(9)
C18 C19 H19 119.0
C20 C19 C18 122.0(9)
C20 C19 H19 119.0
C19 C20 H20 119.6
C19 C20 C21 120.7(9)
C21 C20 H20 119.6
C20 C21 N2 120.9(8)
C22 C21 N2 121.4(8)
C22 C21 C20 117.7(8)
C21 C22 H22 119.8
C21 C22 C23 120.3(9)
C23 C22 H22 119.8
C18 C23 C22 118.5(9)
C18 C23 H23 120.7
C22 C23 H23 120.7
N2 C24 H24 115.3
N2 C24 C25 129.4(9)
C25 C24 H24 115.3
C24 C25 C26 118.6(8)
C24 C25 C34 122.5(9)
C34 C25 C26 118.5(8)
C27 C26 C25 122.5(8)
C31 C26 C25 117.6(9)
C31 C26 C27 119.8(10)
C26 C27 H27 120.7
C26 C27 C28 118.7(10)
C28 C27 H27 120.7
C27 C28 H28 120.5
C29 C28 C27 119.0(12)
C29 C28 H28 120.5
C28 C29 H29 116.7
C30 C29 C28 126.5(13)
C30 C29 H29 116.7
C29 C30 H30 121.0
C29 C30 C31 118.0(11)
C31 C30 H30 121.0
C26 C31 C30 117.8(10)
C32 C31 C26 121.8(10)
C32 C31 C30 120.3(10)
C31 C32 H32 119.7
C33 C32 C31 120.7(11)
C33 C32 H32 119.7
C32 C33 H33 118.5
C32 C33 C34 123.1(11)
C34 C33 H33 118.5
O9 C34 C25 123.1(8)
O9 C34 C33 118.6(9)
C25 C34 C33 117.4(9)
O10 C35 C36 113.3(8)
O10 C35 C44 126.9(8)
C44 C35 C36 119.8(9)
C35 C36 H36 121.1
C37 C36 C35 117.8(9)
C37 C36 H36 121.1
C36 C37 H37 117.6
C36 C37 C38 124.9(10)
C38 C37 H37 117.6
C37 C38 C39 124.1(9)
C37 C38 C43 119.2(9)
C39 C38 C43 116.7(8)
C38 C39 H39 117.2
C40 C39 C38 125.5(10)
C40 C39 H39 117.2
C39 C40 H40 120.8
C39 C40 C41 118.3(11)
C41 C40 H40 120.8
C40 C41 H41 120.3
C40 C41 C42 119.4(10)
C42 C41 H41 120.3
C41 C42 H42 120.2
C43 C42 C41 119.6(10)
C43 C42 H42 120.2
C38 C43 C44 120.0(8)
C42 C43 C38 120.4(9)
C42 C43 C44 119.6(9)
C35 C44 C43 118.1(8)
C45 C44 C35 121.8(8)
C45 C44 C43 120.0(7)
N3 C45 C44 127.5(8)
N3 C45 H45 116.3
C44 C45 H45 116.3
C47 C46 N3 120.1(7)
C51 C46 N3 119.7(7)
C51 C46 C47 120.0(8)
C46 C47 H47 120.5
C48 C47 C46 119.0(8)
C48 C47 H47 120.5
C47 C48 H48 120.6
C49 C48 C47 118.8(8)
C49 C48 H48 120.6
C48 C49 O12 120.1(7)
C48 C49 C50 123.4(8)
C50 C49 O12 116.2(7)
C49 C50 H50 121.3
C51 C50 C49 117.3(8)
C51 C50 H50 121.3
C46 C51 H51 119.3
C50 C51 C46 121.4(8)
C50 C51 H51 119.3
C53 C52 O12 115.0(8)
C57 C52 O12 121.9(8)
C57 C52 C53 122.9(9)
C52 C53 H53 121.0
C54 C53 C52 118.1(9)
C54 C53 H53 121.0
C53 C54 H54 119.5
C53 C54 C55 120.9(9)
C55 C54 H54 119.5
C54 C55 N4 118.3(8)
C56 C55 N4 124.1(8)
C56 C55 C54 117.6(9)
C55 C56 H56 118.5
C55 C56 C57 123.1(8)
C57 C56 H56 118.5
C52 C57 C56 117.2(8)
C52 C57 H57 121.4
C56 C57 H57 121.4
N4 C58 H58 116.3
N4 C58 C59 127.4(8)
C59 C58 H58 116.3
C60 C59 C58 119.9(8)
C68 C59 C58 120.9(8)
C68 C59 C60 119.2(8)
C61 C60 C59 120.4(8)
C65 C60 C59 117.7(8)
C65 C60 C61 121.9(9)
C60 C61 H61 119.3
C60 C61 C62 121.4(9)
C62 C61 H61 119.3
C61 C62 H62 121.1
C63 C62 C61 117.7(10)
C63 C62 H62 121.1
C62 C63 H63 120.4
C62 C63 C64 119.2(11)
C64 C63 H63 120.4
C63 C64 H64 119.4
C65 C64 C63 121.2(11)
C65 C64 H64 119.4
C60 C65 C64 118.6(8)
C66 C65 C60 122.6(9)
C66 C65 C64 118.7(9)
C65 C66 H66 119.0
C65 C66 C67 122.1(9)
C67 C66 H66 119.0
C66 C67 H67 121.1
C66 C67 C68 117.7(9)
C68 C67 H67 121.1
O7 C68 C59 126.4(8)
O7 C68 C67 113.1(8)
C59 C68 C67 120.3(9)
O3 C69 C70 113.9(8)
O3 C69 C78 127.9(9)
C78 C69 C70 118.2(9)
C69 C70 H70 120.8
C71 C70 C69 118.5(9)
C71 C70 H70 120.8
C70 C71 H71 117.1
C70 C71 C72 125.8(10)
C72 C71 H71 117.1
C71 C72 C73 125.1(11)
C71 C72 C77 118.0(10)
C73 C72 C77 116.9(10)
C72 C73 H73 117.9
C74 C73 C72 124.3(14)
C74 C73 H73 117.9
C73 C74 H74 120.2
C73 C74 C75 119.7(16)
C75 C74 H74 120.2
C74 C75 H75 120.9
C76 C75 C74 118.2(15)
C76 C75 H75 120.9
C75 C76 H76 119.6
C77 C76 C75 120.8(13)
C77 C76 H76 119.6
C76 C77 C72 119.7(11)
C76 C77 C78 122.3(10)
C78 C77 C72 117.7(9)
C69 C78 C77 121.3(9)
C69 C78 C79 121.1(9)
C79 C78 C77 117.5(9)
N5 C79 C78 123.8(9)
N5 C79 H79 118.1
C78 C79 H79 118.1
C81 C80 N5 119.4(8)
C81 C80 C85 118.8(8)
C85 C80 N5 121.7(7)
C80 C81 H81 118.4
C80 C81 C82 123.2(8)
C82 C81 H81 118.4
C81 C82 H82 121.6
C83 C82 C81 116.8(7)
C83 C82 H82 121.6
O6 C83 C82 116.9(7)
C84 C83 O6 120.5(7)
C84 C83 C82 122.4(8)
C83 C84 H84 121.0
C83 C84 C85 118.0(8)
C85 C84 H84 121.0
C80 C85 C84 120.8(8)
C80 C85 H85 119.6
C84 C85 H85 119.6
C87 C86 O6 117.3(8)
C87 C86 C91 123.9(9)
C91 C86 O6 118.7(7)
C86 C87 H87 120.7
C86 C87 C88 118.5(9)
C88 C87 H87 120.7
C87 C88 H88 119.1
C89 C88 C87 121.8(8)
C89 C88 H88 119.1
C88 C89 N6 120.8(7)
C90 C89 N6 124.0(7)
C90 C89 C88 115.2(7)
C89 C90 H90 116.9
C89 C90 C91 126.2(9)
C91 C90 H90 116.9
C86 C91 C90 114.3(8)
C86 C91 H91 122.8
C90 C91 H91 122.8
N6 C92 H92 115.4
N6 C92 C93 129.1(7)
C93 C92 H92 115.4
C92 C93 C94 118.3(7)
C102 C93 C92 118.2(8)
C102 C93 C94 123.5(8)
C95 C94 C93 125.7(8)
C95 C94 C99 117.5(8)
C99 C94 C93 116.8(7)
C94 C95 H95 118.3
C96 C95 C94 123.4(10)
C96 C95 H95 118.3
C95 C96 H96 122.4
C95 C96 C97 115.2(10)
C97 C96 H96 122.4
C96 C97 H97 117.0
C98 C97 C96 126.0(11)
C98 C97 H97 117.0
C97 C98 H98 120.7
C97 C98 C99 118.6(10)
C99 C98 H98 120.7
C98 C99 C94 119.1(8)
C100 C99 C94 119.9(9)
C100 C99 C98 121.0(9)
C99 C100 H100 118.3
C99 C100 C101 123.4(10)
C101 C100 H100 118.3
C100 C101 H101 119.9
C100 C101 C102 120.2(9)
C102 C101 H101 119.9
O2 C102 C93 128.6(8)
O2 C102 C101 115.2(8)
C93 C102 C101 116.2(8)
O1 C103 C104 116.8(9)
O1 C103 C112 125.1(9)
C112 C103 C104 117.9(10)
C103 C104 H104 119.6
C105 C104 C103 120.8(11)
C105 C104 H104 119.6
C104 C105 H105 118.3
C104 C105 C106 123.5(11)
C106 C105 H105 118.3
C105 C106 C107 123.5(10)
C105 C106 C111 118.9(10)
C111 C106 C107 117.5(10)
C106 C107 H107 118.9
C108 C107 C106 122.2(12)
C108 C107 H107 118.9
C107 C108 H108 121.0
C107 C108 C109 118.1(13)
C109 C108 H108 121.0
C108 C109 H109 117.4
C108 C109 C110 125.1(13)
C110 C109 H109 117.4
C109 C110 H110 120.9
C109 C110 C111 118.2(10)
C111 C110 H110 120.9
C106 C111 C112 117.8(9)
C110 C111 C106 118.7(10)
C110 C111 C112 123.5(9)
C103 C112 C111 120.5(8)
C113 C112 C103 120.4(9)
C113 C112 C111 118.3(8)
N7 C113 C112 127.0(9)
N7 C113 H113 116.5
C112 C113 H113 116.5
C115 C114 N7 119.3(7)
C115 C114 C119 120.6(8)
C119 C114 N7 120.0(7)
C114 C115 H115 119.4
C114 C115 C116 121.2(8)
C116 C115 H115 119.4
C115 C116 H116 120.9
C117 C116 C115 118.3(9)
C117 C116 H116 120.9
C116 C117 O5 117.8(9)
C118 C117 O5 121.1(8)
C118 C117 C116 120.9(9)
C117 C118 H118 119.8
C117 C118 C119 120.5(9)
C119 C118 H118 119.8
C114 C119 H119 120.9
C118 C119 C114 118.2(8)
C118 C119 H119 120.9
O5 C120 C125 114.6(7)
C121 C120 O5 123.1(8)
C121 C120 C125 122.0(8)
C120 C121 H121 120.0
C120 C121 C122 120.0(8)
C122 C121 H121 120.0
C121 C122 H122 120.0
C121 C122 C123 120.0(8)
C123 C122 H122 120.0
C122 C123 N12 120.3(7)
C124 C123 N12 119.8(8)
C124 C123 C122 119.9(8)
C123 C124 H124 118.9
C123 C124 C125 122.3(9)
C125 C124 H124 118.9
C120 C125 H125 122.2
C124 C125 C120 115.7(8)
C124 C125 H125 122.2
N12 C126 H126 115.3
N12 C126 C127 129.5(9)
C127 C126 H126 115.2
C126 C127 C128 116.8(9)
C126 C127 C136 122.3(9)
C136 C127 C128 120.9(9)
C129 C128 C127 123.9(9)
C129 C128 C133 119.2(10)
C133 C128 C127 116.8(10)
C128 C129 H129 120.7
C128 C129 C130 118.6(11)
C130 C129 H129 120.7
C129 C130 H130 119.4
C131 C130 C129 121.2(14)
C131 C130 H130 119.4
C130 C131 H131 119.3
C132 C131 C130 121.3(14)
C132 C131 H131 119.3
C131 C132 H132 121.6
C131 C132 C133 116.9(13)
C133 C132 H132 121.6
C128 C133 C132 122.4(12)
C128 C133 C134 120.7(12)
C132 C133 C134 115.9(12)
C133 C134 H134 121.4
C135 C134 C133 117.3(13)
C135 C134 H134 121.4
C134 C135 H135 117.3
C134 C135 C136 125.3(13)
C136 C135 H135 117.3
O4 C136 C127 122.5(9)
O4 C136 C135 119.2(11)
C135 C136 C127 118.3(11)
Cl2 Cl1 C137 81.3(12)
Cl3 C137 Cl1 102.2(17)

loop_
_geom_bond_atom_site_label_1
_geom_bond_atom_site_label_2
_geom_bond_distance
Cu1 O2 1.907(5)
Cu1 O1 1.905(5)
Cu1 N6 1.944(6)
Cu1 N7 1.970(6)
Cu4 O9 1.876(6)
Cu4 O10 1.897(6)
Cu4 N2 1.945(6)
Cu4 N3 1.961(6)
Cu2 O3 1.899(6)
Cu2 N12 1.956(7)
Cu2 N5 1.929(6)
Cu2 O4 1.874(6)
Cu3 O8 1.891(6)
Cu3 O7 1.905(6)
Cu3 N1 1.966(7)
Cu3 N4 1.968(7)
O8 C1 1.263(11)
O11 C15 1.389(10)
O11 C18 1.405(9)
O9 C34 1.299(10)
O10 C35 1.321(10)
O12 C49 1.414(9)
O12 C52 1.427(9)
O7 C68 1.323(10)
O3 C69 1.297(11)
O6 C83 1.372(8)
O6 C86 1.432(9)
O2 C102 1.240(9)
O1 C103 1.285(11)
O5 C117 1.382(10)
O5 C120 1.369(9)
N12 C123 1.458(9)
N12 C126 1.325(10)
N1 C11 1.278(10)
N1 C12 1.351(10)
N2 C21 1.427(9)
N2 C24 1.299(9)
N3 C45 1.329(10)
N3 C46 1.442(9)
N4 C55 1.404(10)
N4 C58 1.300(10)
N5 C79 1.311(10)
N5 C80 1.461(10)
N6 C89 1.404(8)
N6 C92 1.289(9)
N7 C113 1.321(10)
N7 C114 1.429(9)
O4 C136 1.287(11)
C1 C2 1.441(13)
C1 C10 1.395(12)
C2 H2 0.9300
C2 C3 1.401(15)
C3 H3 0.9300
C3 C4 1.368(14)
C4 C5 1.539(14)
C4 C9 1.359(12)
C5 H5 0.9300
C5 C6 1.224(14)
C6 H6 0.9300
C6 C7 1.318(14)
C7 H7 0.9300
C7 C8 1.401(14)
C8 H8 0.9300
C8 C9 1.309(12)
C9 C10 1.496(12)
C10 C11 1.453(12)
C11 H11 0.9300
C12 C13 1.398(11)
C12 C17 1.469(11)
C13 H13 0.9300
C13 C14 1.316(10)
C14 H14 0.9300
C14 C15 1.383(11)
C15 C16 1.367(11)
C16 H16 0.9300
C16 C17 1.367(11)
C17 H17 0.9300
C18 C19 1.345(11)
C18 C23 1.327(11)
C19 H19 0.9300
C19 C20 1.313(10)
C20 H20 0.9300
C20 C21 1.372(11)
C21 C22 1.370(10)
C22 H22 0.9300
C22 C23 1.399(10)
C23 H23 0.9300
C24 H24 0.9300
C24 C25 1.380(10)
C25 C26 1.540(12)
C25 C34 1.387(11)
C26 C27 1.403(12)
C26 C31 1.396(11)
C27 H27 0.9300
C27 C28 1.415(13)
C28 H28 0.9300
C28 C29 1.310(12)
C29 H29 0.9300
C29 C30 1.301(13)
C30 H30 0.9300
C30 C31 1.462(13)
C31 C32 1.374(13)
C32 H32 0.9300
C32 C33 1.355(13)
C33 H33 0.9300
C33 C34 1.453(12)
C35 C36 1.479(12)
C35 C44 1.387(10)
C36 H36 0.9300
C36 C37 1.343(12)
C37 H37 0.9300
C37 C38 1.354(11)
C38 C39 1.394(11)
C38 C43 1.403(11)
C39 H39 0.9300
C39 C40 1.308(12)
C40 H40 0.9300
C40 C41 1.396(13)
C41 H41 0.9300
C41 C42 1.430(12)
C42 H42 0.9300
C42 C43 1.367(11)
C43 C44 1.461(11)
C44 C45 1.379(10)
C45 H45 0.9300
C46 C47 1.397(10)
C46 C51 1.367(10)
C47 H47 0.9300
C47 C48 1.396(10)
C48 H48 0.9300
C48 C49 1.341(10)
C49 C50 1.392(10)
C50 H50 0.9300
C50 C51 1.368(10)
C51 H51 0.9300
C52 C53 1.385(11)
C52 C57 1.329(10)
C53 H53 0.9300
C53 C54 1.382(11)
C54 H54 0.9300
C54 C55 1.386(11)
C55 C56 1.348(10)
C56 H56 0.9300
C56 C57 1.406(10)
C57 H57 0.9300
C58 H58 0.9300
C58 C59 1.454(11)
C59 C60 1.445(11)
C59 C68 1.368(10)
C60 C61 1.391(11)
C60 C65 1.367(11)
C61 H61 0.9300
C61 C62 1.433(12)
C62 H62 0.9300
C62 C63 1.416(13)
C63 H63 0.9300
C63 C64 1.435(13)
C64 H64 0.9300
C64 C65 1.417(13)
C65 C66 1.339(10)
C66 H66 0.9300
C66 C67 1.364(11)
C67 H67 0.9300
C67 C68 1.439(11)
C69 C70 1.510(12)
C69 C78 1.372(11)
C70 H70 0.9300
C70 C71 1.350(11)
C71 H71 0.9300
C71 C72 1.360(12)
C72 C73 1.371(14)
C72 C77 1.475(13)
C73 H73 0.9300
C73 C74 1.348(16)
C74 H74 0.9300
C74 C75 1.456(18)
C75 H75 0.9300
C75 C76 1.402(17)
C76 H76 0.9300
C76 C77 1.398(13)
C77 C78 1.467(12)
C78 C79 1.404(11)
C79 H79 0.9300
C80 C81 1.328(10)
C80 C85 1.366(10)
C81 H81 0.9300
C81 C82 1.406(10)
C82 H82 0.9300
C82 C83 1.390(10)
C83 C84 1.334(10)
C84 H84 0.9300
C84 C85 1.437(10)
C85 H85 0.9300
C86 C87 1.350(10)
C86 C91 1.354(11)
C87 H87 0.9300
C87 C88 1.385(10)
C88 H88 0.9300
C88 C89 1.374(10)
C89 C90 1.361(9)
C90 H90 0.9300
C90 C91 1.389(10)
C91 H91 0.9300
C92 H92 0.9300
C92 C93 1.447(10)
C93 C94 1.456(11)
C93 C102 1.401(10)
C94 C95 1.385(10)
C94 C99 1.441(11)
C95 H95 0.9300
C95 C96 1.377(12)
C96 H96 0.9300
C96 C97 1.401(12)
C97 H97 0.9300
C97 C98 1.314(11)
C98 H98 0.9300
C98 C99 1.406(11)
C99 C100 1.337(10)
C100 H100 0.9300
C100 C101 1.420(12)
C101 H101 0.9300
C101 C102 1.436(11)
C103 C104 1.474(12)
C103 C112 1.406(12)
C104 H104 0.9300
C104 C105 1.326(13)
C105 H105 0.9300
C105 C106 1.412(13)
C106 C107 1.456(14)
C106 C111 1.443(11)
C107 H107 0.9300
C107 C108 1.331(14)
C108 H108 0.9300
C108 C109 1.365(13)
C109 H109 0.9300
C109 C110 1.388(14)
C110 H110 0.9300
C110 C111 1.401(12)
C111 C112 1.469(12)
C112 C113 1.397(10)
C113 H113 0.9300
C114 C115 1.339(10)
C114 C119 1.408(10)
C115 H115 0.9300
C115 C116 1.382(10)
C116 H116 0.9300
C116 C117 1.381(11)
C117 C118 1.366(11)
C118 H118 0.9300
C118 C119 1.368(10)
C119 H119 0.9300
C120 C121 1.327(10)
C120 C125 1.439(11)
C121 H121 0.9300
C121 C122 1.353(10)
C122 H122 0.9300
C122 C123 1.410(10)
C123 C124 1.320(10)
C124 H124 0.9300
C124 C125 1.387(11)
C125 H125 0.9300
C126 H126 0.9300
C126 C127 1.373(11)
C127 C128 1.480(12)
C127 C136 1.415(12)
C128 C129 1.353(12)
C128 C133 1.400(13)
C129 H129 0.9300
C129 C130 1.425(15)
C130 H130 0.9300
C130 C131 1.386(15)
C131 H131 0.9300
C131 C132 1.351(15)
C132 H132 0.9300
C132 C133 1.428(15)
C133 C134 1.484(16)
C134 H134 0.9300
C134 C135 1.366(15)
C135 H135 0.9300
C135 C136 1.367(13)
Cl2 Cl1 1.955(16)
Cl1 C137 2.14(3)
Cl3 C137 1.663(16)
O20A O20 1.38(2)

loop_
_geom_torsion_atom_site_label_1
_geom_torsion_atom_site_label_2
_geom_torsion_atom_site_label_3
_geom_torsion_atom_site_label_4
_geom_torsion
Cu1 O2 C102 C93 0.4(13)
Cu1 O2 C102 C101 179.9(5)
Cu1 O1 C103 C104 -167.1(6)
Cu1 O1 C103 C112 17.6(13)
Cu1 N6 C89 C88 46.3(8)
Cu1 N6 C89 C90 -131.9(7)
Cu1 N6 C92 C93 4.8(12)
Cu1 N7 C113 C112 -9.6(12)
Cu1 N7 C114 C115 38.5(9)
Cu1 N7 C114 C119 -140.2(6)
Cu4 O9 C34 C25 -14.0(13)
Cu4 O9 C34 C33 177.1(6)
Cu4 O10 C35 C36 176.5(6)
Cu4 O10 C35 C44 -5.0(13)
Cu4 N2 C21 C20 -42.3(10)
Cu4 N2 C21 C22 136.1(7)
Cu4 N2 C24 C25 4.1(12)
Cu4 N3 C45 C44 0.4(12)
Cu4 N3 C46 C47 140.3(6)
Cu4 N3 C46 C51 -44.1(9)
Cu2 O3 C69 C70 -164.8(5)
Cu2 O3 C69 C78 15.1(14)
Cu2 N12 C123 C122 -123.1(7)
Cu2 N12 C123 C124 52.9(10)
Cu2 N12 C126 C127 4.6(12)
Cu2 N5 C79 C78 -8.1(13)
Cu2 N5 C80 C81 47.6(10)
Cu2 N5 C80 C85 -137.1(7)
Cu2 O4 C136 C127 1.3(14)
Cu2 O4 C136 C135 -178.3(7)
Cu3 O8 C1 C2 172.9(7)
Cu3 O8 C1 C10 -15.0(15)
Cu3 O7 C68 C59 10.8(13)
Cu3 O7 C68 C67 -173.2(6)
Cu3 N1 C11 C10 6.8(13)
Cu3 N1 C12 C13 -41.8(10)
Cu3 N1 C12 C17 134.3(7)
Cu3 N4 C55 C54 -56.6(10)
Cu3 N4 C55 C56 122.7(8)
Cu3 N4 C58 C59 1.4(12)
O8 Cu3 O7 C68 142.0(8)
O8 Cu3 N1 C11 -25.0(7)
O8 Cu3 N1 C12 152.8(7)
O8 Cu3 N4 C55 95.7(8)
O8 Cu3 N4 C58 -84.7(9)
O8 C1 C2 C3 -172.5(10)
O8 C1 C10 C9 174.6(9)
O8 C1 C10 C11 -14.3(15)
O11 C15 C16 C17 -177.1(8)
O11 C18 C19 C20 176.7(8)
O11 C18 C23 C22 -174.9(7)
O9 Cu4 O10 C35 157.9(7)
O9 Cu4 N2 C21 174.0(6)
O9 Cu4 N2 C24 -6.1(7)
O9 Cu4 N3 C45 -100.0(8)
O9 Cu4 N3 C46 78.3(7)
O10 Cu4 O9 C34 161.6(8)
O10 Cu4 N2 C21 80.6(8)
O10 Cu4 N2 C24 -99.4(8)
O10 Cu4 N3 C45 -7.0(7)
O10 Cu4 N3 C46 171.3(6)
O10 C35 C36 C37 177.5(8)
O10 C35 C44 C43 179.2(8)
O10 C35 C44 C45 -4.8(14)
O12 C49 C50 C51 173.5(7)
O12 C52 C53 C54 176.6(7)
O12 C52 C57 C56 -173.6(7)
O7 Cu3 O8 C1 -175.5(9)
O7 Cu3 N1 C11 -114.1(8)
O7 Cu3 N1 C12 63.8(9)
O7 Cu3 N4 C55 -174.1(6)
O7 Cu3 N4 C58 5.5(7)
O3 Cu2 N12 C123 -96.1(8)
O3 Cu2 N12 C126 82.1(9)
O3 Cu2 N5 C79 23.8(8)
O3 Cu2 N5 C80 -156.7(6)
O3 Cu2 O4 C136 -149.4(9)
O3 C69 C70 C71 -179.6(8)
O3 C69 C78 C77 -174.6(9)
O3 C69 C78 C79 10.4(16)
O6 C83 C84 C85 174.9(7)
O6 C86 C87 C88 -174.9(6)
O6 C86 C91 C90 175.6(7)
O2 Cu1 O1 C103 173.3(8)
O2 Cu1 N6 C89 177.0(5)
O2 Cu1 N6 C92 -3.5(7)
O2 Cu1 N7 C113 115.9(7)
O2 Cu1 N7 C114 -65.4(8)
O1 Cu1 O2 C102 -155.2(8)
O1 Cu1 N6 C89 -91.8(8)
O1 Cu1 N6 C92 87.7(9)
O1 Cu1 N7 C113 29.4(6)
O1 Cu1 N7 C114 -151.9(6)
O1 C103 C104 C105 -178.1(9)
O1 C103 C112 C111 -176.1(8)
O1 C103 C112 C113 14.8(14)
O5 C117 C118 C119 179.5(7)
O5 C120 C121 C122 172.8(8)
O5 C120 C125 C124 -173.7(8)
N12 Cu2 O3 C69 92.3(9)
N12 Cu2 N5 C79 -133.8(7)
N12 Cu2 N5 C80 45.7(6)
N12 Cu2 O4 C136 5.3(9)
N12 C123 C124 C125 177.5(8)
N12 C126 C127 C128 -177.8(8)
N12 C126 C127 C136 4.3(15)
N1 Cu3 O8 C1 30.3(9)
N1 Cu3 O7 C68 -128.1(8)
N1 Cu3 N4 C55 -17.3(7)
N1 Cu3 N4 C58 162.3(7)
N1 C12 C13 C14 -177.6(8)
N1 C12 C17 C16 178.5(8)
N2 Cu4 O9 C34 11.3(8)
N2 Cu4 O10 C35 -107.8(8)
N2 Cu4 N3 C45 146.2(6)
N2 Cu4 N3 C46 -35.5(6)
N2 C21 C22 C23 -177.6(7)
N2 C24 C25 C26 -177.0(8)
N2 C24 C25 C34 -3.9(14)
N3 Cu4 O9 C34 -104.4(8)
N3 Cu4 O10 C35 9.2(7)
N3 Cu4 N2 C21 -34.5(6)
N3 Cu4 N2 C24 145.4(6)
N3 C46 C47 C48 176.1(7)
N3 C46 C51 C50 -175.8(7)
N4 Cu3 O8 C1 -84.2(10)
N4 Cu3 O7 C68 -11.4(8)
N4 Cu3 N1 C11 130.6(7)
N4 Cu3 N1 C12 -51.6(7)
N4 C55 C56 C57 176.5(8)
N4 C58 C59 C60 173.5(8)
N4 C58 C59 C68 -5.6(13)
N5 Cu2 O3 C69 -26.7(7)
N5 Cu2 N12 C123 20.8(6)
N5 Cu2 N12 C126 -161.0(6)
N5 Cu2 O4 C136 123.1(9)
N5 C80 C81 C82 173.9(8)
N5 C80 C85 C84 -173.9(7)
N6 Cu1 O2 C102 1.2(8)
N6 Cu1 O1 C103 81.0(10)
N6 Cu1 N7 C113 -129.0(6)
N6 Cu1 N7 C114 49.7(6)
N6 C89 C90 C91 -178.9(7)
N6 C92 C93 C94 178.4(7)
N6 C92 C93 C102 -2.7(12)
N7 Cu1 O2 C102 117.5(8)
N7 Cu1 O1 C103 -34.0(8)
N7 Cu1 N6 C89 21.6(6)
N7 Cu1 N6 C92 -158.9(6)
N7 C114 C115 C116 178.7(7)
N7 C114 C119 C118 -175.3(7)
O4 Cu2 O3 C69 -176.7(7)
O4 Cu2 N12 C123 174.1(6)
O4 Cu2 N12 C126 -7.7(7)
O4 Cu2 N5 C79 110.3(9)
O4 Cu2 N5 C80 -70.2(8)
C1 C2 C3 C4 -16.1(18)
C1 C10 C11 N1 18.2(15)
C2 C1 C10 C9 -13.2(14)
C2 C1 C10 C11 157.9(9)
C2 C3 C4 C5 -178.1(10)
C2 C3 C4 C9 16.1(18)
C3 C4 C5 C6 -166.6(12)
C3 C4 C9 C8 170.0(10)
C3 C4 C9 C10 -13.6(15)
C4 C5 C6 C7 -4(2)
C4 C9 C10 C1 12.6(14)
C4 C9 C10 C11 -158.6(9)
C5 C4 C9 C8 3.8(15)
C5 C4 C9 C10 -179.9(8)
C5 C6 C7 C8 3(2)
C6 C7 C8 C9 1.2(18)
C7 C8 C9 C4 -4.5(16)
C7 C8 C9 C10 179.5(9)
C8 C9 C10 C1 -171.3(9)
C8 C9 C10 C11 17.5(14)
C9 C4 C5 C6 0.1(16)
C9 C10 C11 N1 -170.4(9)
C10 C1 C2 C3 14.8(15)
C11 N1 C12 C13 136.2(9)
C11 N1 C12 C17 -47.8(12)
C12 N1 C11 C10 -171.2(8)
C12 C13 C14 C15 -3.8(14)
C13 C12 C17 C16 -5.3(12)
C13 C14 C15 O11 177.9(8)
C13 C14 C15 C16 0.3(14)
C14 C15 C16 C17 0.5(14)
C15 O11 C18 C19 134.0(9)
C15 O11 C18 C23 -47.2(12)
C15 C16 C17 C12 2.1(13)
C17 C12 C13 C14 6.2(12)
C18 O11 C15 C14 130.7(9)
C18 O11 C15 C16 -51.8(12)
C18 C19 C20 C21 -0.5(14)
C19 C18 C23 C22 4.0(13)
C19 C20 C21 N2 179.6(7)
C19 C20 C21 C22 1.1(13)
C20 C21 C22 C23 0.9(12)
C21 N2 C24 C25 -175.9(8)
C21 C22 C23 C18 -3.4(13)
C23 C18 C19 C20 -2.2(14)
C24 N2 C21 C20 137.7(8)
C24 N2 C21 C22 -43.8(11)
C24 C25 C26 C27 -4.6(13)
C24 C25 C26 C31 179.1(7)
C24 C25 C34 O9 8.6(14)
C24 C25 C34 C33 177.6(7)
C25 C26 C27 C28 178.2(8)
C25 C26 C31 C30 -179.0(8)
C25 C26 C31 C32 -2.3(13)
C26 C25 C34 O9 -178.3(8)
C26 C25 C34 C33 -9.2(12)
C26 C27 C28 C29 2.6(15)
C26 C31 C32 C33 2.9(16)
C27 C26 C31 C30 4.6(13)
C27 C26 C31 C32 -178.6(9)
C27 C28 C29 C30 1.6(17)
C28 C29 C30 C31 -2.6(17)
C29 C30 C31 C26 -0.6(14)
C29 C30 C31 C32 -177.4(9)
C30 C31 C32 C33 179.6(9)
C31 C26 C27 C28 -5.6(14)
C31 C32 C33 C34 -7.0(16)
C32 C33 C34 O9 179.9(10)
C32 C33 C34 C25 10.3(14)
C34 C25 C26 C27 -178.0(8)
C34 C25 C26 C31 5.7(12)
C35 C36 C37 C38 3.7(14)
C35 C44 C45 N3 7.1(13)
C36 C35 C44 C43 -2.4(12)
C36 C35 C44 C45 173.6(7)
C36 C37 C38 C39 176.4(9)
C36 C37 C38 C43 -2.5(14)
C37 C38 C39 C40 -178.7(9)
C37 C38 C43 C42 177.8(8)
C37 C38 C43 C44 -1.3(12)
C38 C39 C40 C41 2.3(16)
C38 C43 C44 C35 3.6(12)
C38 C43 C44 C45 -172.4(7)
C39 C38 C43 C42 -1.1(12)
C39 C38 C43 C44 179.7(8)
C39 C40 C41 C42 -3.9(14)
C40 C41 C42 C43 3.0(14)
C41 C42 C43 C38 -0.5(13)
C41 C42 C43 C44 178.7(8)
C42 C43 C44 C35 -175.5(8)
C42 C43 C44 C45 8.4(12)
C43 C38 C39 C40 0.2(14)
C43 C44 C45 N3 -177.0(8)
C44 C35 C36 C37 -1.1(13)
C45 N3 C46 C47 -41.3(10)
C45 N3 C46 C51 134.3(8)
C46 N3 C45 C44 -177.8(7)
C46 C47 C48 C49 -0.6(11)
C47 C46 C51 C50 -0.2(12)
C47 C48 C49 O12 -173.0(7)
C47 C48 C49 C50 0.6(12)
C48 C49 C50 C51 -0.3(12)
C49 O12 C52 C53 133.5(8)
C49 O12 C52 C57 -51.7(11)
C49 C50 C51 C46 0.1(12)
C51 C46 C47 C48 0.4(12)
C52 O12 C49 C48 -60.8(10)
C52 O12 C49 C50 125.2(8)
C52 C53 C54 C55 -5.9(14)
C53 C52 C57 C56 0.8(13)
C53 C54 C55 N4 -173.7(8)
C53 C54 C55 C56 7.0(13)
C54 C55 C56 C57 -4.2(13)
C55 N4 C58 C59 -179.0(8)
C55 C56 C57 C52 0.4(13)
C57 C52 C53 C54 1.9(14)
C58 N4 C55 C54 123.8(9)
C58 N4 C55 C56 -56.9(11)
C58 C59 C60 C61 -2.6(12)
C58 C59 C60 C65 177.9(7)
C58 C59 C68 O7 -0.8(13)
C58 C59 C68 C67 -176.5(7)
C59 C60 C61 C62 179.4(8)
C59 C60 C65 C64 179.3(8)
C59 C60 C65 C66 2.6(13)
C60 C59 C68 O7 -179.9(8)
C60 C59 C68 C67 4.4(12)
C60 C61 C62 C63 2.1(14)
C60 C65 C66 C67 -3.7(14)
C61 C60 C65 C64 -0.1(13)
C61 C60 C65 C66 -176.8(8)
C61 C62 C63 C64 -1.7(14)
C62 C63 C64 C65 0.5(15)
C63 C64 C65 C60 0.4(14)
C63 C64 C65 C66 177.3(8)
C64 C65 C66 C67 179.6(8)
C65 C60 C61 C62 -1.1(13)
C65 C66 C67 C68 4.9(13)
C66 C67 C68 O7 178.4(8)
C66 C67 C68 C59 -5.3(12)
C68 C59 C60 C61 176.5(8)
C68 C59 C60 C65 -3.0(12)
C69 C70 C71 C72 -2.4(14)
C69 C78 C79 N5 -13.9(15)
C70 C69 C78 C77 5.2(14)
C70 C69 C78 C79 -169.8(8)
C70 C71 C72 C73 179.6(10)
C70 C71 C72 C77 -1.4(15)
C71 C72 C73 C74 172.6(12)
C71 C72 C77 C76 -179.0(9)
C71 C72 C77 C78 7.0(14)
C72 C73 C74 C75 7(2)
C72 C77 C78 C69 -9.0(14)
C72 C77 C78 C79 166.2(8)
C73 C72 C77 C76 0.1(15)
C73 C72 C77 C78 -174.0(9)
C73 C74 C75 C76 -2(2)
C74 C75 C76 C77 -4(2)
C75 C76 C77 C72 5.1(17)
C75 C76 C77 C78 178.8(11)
C76 C77 C78 C69 177.1(10)
C76 C77 C78 C79 -7.7(15)
C77 C72 C73 C74 -6.4(18)
C77 C78 C79 N5 170.9(9)
C78 C69 C70 C71 0.5(13)
C79 N5 C80 C81 -132.9(9)
C79 N5 C80 C85 42.4(12)
C80 N5 C79 C78 172.5(8)
C80 C81 C82 C83 0.8(13)
C81 C80 C85 C84 1.4(13)
C81 C82 C83 O6 -175.2(7)
C81 C82 C83 C84 0.1(12)
C82 C83 C84 C85 -0.2(13)
C83 O6 C86 C87 -132.1(8)
C83 O6 C86 C91 51.0(10)
C83 C84 C85 C80 -0.5(13)
C85 C80 C81 C82 -1.6(13)
C86 O6 C83 C82 -126.8(8)
C86 O6 C83 C84 57.8(11)
C86 C87 C88 C89 -0.2(11)
C87 C86 C91 C90 -1.1(12)
C87 C88 C89 N6 179.8(7)
C87 C88 C89 C90 -1.9(10)
C88 C89 C90 C91 2.8(12)
C89 N6 C92 C93 -175.7(7)
C89 C90 C91 C86 -1.4(12)
C91 C86 C87 C88 1.8(12)
C92 N6 C89 C88 -133.2(7)
C92 N6 C89 C90 48.6(10)
C92 C93 C94 C95 0.8(12)
C92 C93 C94 C99 -177.7(7)
C92 C93 C102 O2 -0.3(13)
C92 C93 C102 C101 -179.8(7)
C93 C94 C95 C96 -179.3(8)
C93 C94 C99 C98 175.4(7)
C93 C94 C99 C100 -4.3(12)
C94 C93 C102 O2 178.6(8)
C94 C93 C102 C101 -0.9(12)
C94 C95 C96 C97 2.9(14)
C94 C99 C100 C101 2.8(14)
C95 C94 C99 C98 -3.3(12)
C95 C94 C99 C100 177.1(8)
C95 C96 C97 C98 -1.0(15)
C96 C97 C98 C99 -3.0(15)
C97 C98 C99 C94 5.1(13)
C97 C98 C99 C100 -175.3(8)
C98 C99 C100 C101 -176.8(8)
C99 C94 C95 C96 -0.8(13)
C99 C100 C101 C102 -0.2(14)
C100 C101 C102 O2 179.7(8)
C100 C101 C102 C93 -0.8(12)
C102 C93 C94 C95 -178.1(8)
C102 C93 C94 C99 3.4(12)
C103 C104 C105 C106 -4.1(16)
C103 C112 C113 N7 -18.5(14)
C104 C103 C112 C111 8.5(13)
C104 C103 C112 C113 -160.5(8)
C104 C105 C106 C107 -179.3(10)
C104 C105 C106 C111 4.3(15)
C105 C106 C107 C108 178.5(10)
C105 C106 C111 C110 -177.8(9)
C105 C106 C111 C112 1.9(12)
C106 C107 C108 C109 1.2(17)
C106 C111 C112 C103 -8.3(12)
C106 C111 C112 C113 160.9(8)
C107 C106 C111 C110 5.6(13)
C107 C106 C111 C112 -174.7(8)
C107 C108 C109 C110 2.3(17)
C108 C109 C110 C111 -1.6(16)
C109 C110 C111 C106 -2.5(14)
C109 C110 C111 C112 177.8(9)
C110 C111 C112 C103 171.4(9)
C110 C111 C112 C113 -19.3(13)
C111 C106 C107 C108 -5.0(15)
C111 C112 C113 N7 172.2(8)
C112 C103 C104 C105 -2.4(14)
C113 N7 C114 C115 -142.8(8)
C113 N7 C114 C119 38.5(11)
C114 N7 C113 C112 171.7(8)
C114 C115 C116 C117 0.3(12)
C115 C114 C119 C118 6.0(12)
C115 C116 C117 O5 -176.1(7)
C115 C116 C117 C118 -1.5(13)
C116 C117 C118 C119 5.0(13)
C117 O5 C120 C121 50.2(12)
C117 O5 C120 C125 -136.1(8)
C117 C118 C119 C114 -7.1(12)
C119 C114 C115 C116 -2.6(12)
C120 O5 C117 C116 -127.3(9)
C120 O5 C117 C118 58.0(11)
C120 C121 C122 C123 -2.5(13)
C121 C120 C125 C124 0.0(13)
C121 C122 C123 N12 -178.0(7)
C121 C122 C123 C124 5.9(13)
C122 C123 C124 C125 -6.4(14)
C123 N12 C126 C127 -177.2(8)
C123 C124 C125 C120 3.5(13)
C125 C120 C121 C122 -0.3(13)
C126 N12 C123 C122 58.6(10)
C126 N12 C123 C124 -125.3(9)
C126 C127 C128 C129 6.2(13)
C126 C127 C128 C133 -169.3(8)
C126 C127 C136 O4 -7.6(15)
C126 C127 C136 C135 172.0(9)
C127 C128 C129 C130 -179.9(9)
C127 C128 C133 C132 -177.1(9)
C127 C128 C133 C134 -9.0(14)
C128 C127 C136 O4 174.6(8)
C128 C127 C136 C135 -5.8(14)
C128 C129 C130 C131 -1.3(18)
C128 C133 C134 C135 6.8(17)
C129 C128 C133 C132 7.3(16)
C129 C128 C133 C134 175.3(10)
C129 C130 C131 C132 4.9(19)
C130 C131 C132 C133 -2.4(18)
C131 C132 C133 C128 -3.7(17)
C131 C132 C133 C134 -172.2(10)
C132 C133 C134 C135 175.6(11)
C133 C128 C129 C130 -4.6(15)
C133 C134 C135 C136 -3.8(18)
C134 C135 C136 O4 -176.9(11)
C134 C135 C136 C127 3.5(17)
C136 C127 C128 C129 -175.9(9)
C136 C127 C128 C133 8.7(13)
Cl2 Cl1 C137 Cl3 -66.5(17)

loop_
_smtbx_masks_void_nr
_smtbx_masks_void_average_x
_smtbx_masks_void_average_y
_smtbx_masks_void_average_z
_smtbx_masks_void_volume
_smtbx_masks_void_count_electrons
1 0.000 0.399 -0.116 2717.5 0.0
